data_7051927
loop_
_publ_author_name
'Bhogala, Balakrishna R.'
'Nangia, Ashwini'

_publ_section_title
;
 Ternary and quaternary co-crystals of
 1,3-cis,5-cis-cyclohexanetricarboxylic acid and
 4,4&#x2032;-bipyridines
;
_journal_issue 5
_journal_name_full 'New Journal of Chemistry'
_journal_page_first 800
_journal_paper_doi 10.1039/b800293b
_journal_volume 32
_journal_year 2008
_chemical_formula_moiety 2(C9H12O6),2(C12H12N2),(C14H16N2),(C7H8O)
_chemical_formula_sum 'C63 H72 N6 O13'
_chemical_formula_weight 1121.27
_chemical_name_systematic
;
cis,cis-1,3,5-cyclohexanetricarboxylic acid
- 1,2-bis(4-pyridyl)ethane - 1,4-bis(4-pyridyl)butane - benzylalcohol
;
_space_group_IT_number 2
_symmetry_cell_setting triclinic
_symmetry_space_group_name_Hall '-P 1'
_symmetry_space_group_name_H-M 'P -1'
_atom_sites_solution_hydrogens geom
_atom_sites_solution_primary direct
_atom_sites_solution_secondary difmap
_audit_creation_method SHELXL-97
_cell_angle_alpha 94.300(2)
_cell_angle_beta 91.509(2)
_cell_angle_gamma 94.623(2)
_cell_formula_units_Z 2
_cell_length_a 5.7311(6)
_cell_length_b 18.4298(18)
_cell_length_c 27.577(3)
_cell_measurement_reflns_used 3377
_cell_measurement_temperature 100(2)
_cell_measurement_theta_max 24.03
_cell_measurement_theta_min 2.58
_cell_volume 2893.6(5)
_computing_cell_refinement 'Bruker SMART'
_computing_data_collection 'Bruker SMART'
_computing_data_reduction 'Bruker SAINT'
_computing_structure_refinement 'SHELXL-97 (Sheldrick, 1997)'
_computing_structure_solution 'SHELXS-97 (Sheldrick, 1990)'
_diffrn_ambient_temperature 100(2)
_diffrn_measured_fraction_theta_full 0.995
_diffrn_measured_fraction_theta_max 0.995
_diffrn_measurement_device_type 'CCD area detector'
_diffrn_measurement_method 'phi and omega scans'
_diffrn_radiation_monochromator graphite
_diffrn_radiation_source 'fine-focus sealed tube'
_diffrn_radiation_type MoK\a
_diffrn_radiation_wavelength 0.71073
_diffrn_reflns_av_R_equivalents 0.0337
_diffrn_reflns_av_sigmaI/netI 0.0620
_diffrn_reflns_limit_h_max 7
_diffrn_reflns_limit_h_min -7
_diffrn_reflns_limit_k_max 22
_diffrn_reflns_limit_k_min -22
_diffrn_reflns_limit_l_max 25
_diffrn_reflns_limit_l_min -34
_diffrn_reflns_number 22418
_diffrn_reflns_theta_full 26.05
_diffrn_reflns_theta_max 26.05
_diffrn_reflns_theta_min 1.11
_exptl_absorpt_coefficient_mu 0.091
_exptl_absorpt_correction_T_max 0.9892
_exptl_absorpt_correction_T_min 0.9673
_exptl_absorpt_correction_type multi-scan
_exptl_absorpt_process_details 'SADABS - Bruker Nonius area detector scaling and absorption correction - V2.10'
_exptl_crystal_colour colorless
_exptl_crystal_density_diffrn 1.287
_exptl_crystal_density_method 'not measured'
_exptl_crystal_description block
_exptl_crystal_F_000 1192
_exptl_crystal_size_max 0.37
_exptl_crystal_size_mid 0.28
_exptl_crystal_size_min 0.12
_refine_diff_density_max 0.853
_refine_diff_density_min -0.607
_refine_diff_density_rms 0.089
_refine_ls_extinction_method none
_refine_ls_goodness_of_fit_ref 1.034
_refine_ls_hydrogen_treatment mixed
_refine_ls_matrix_type full
_refine_ls_number_parameters 812
_refine_ls_number_reflns 11350
_refine_ls_number_restraints 0
_refine_ls_restrained_S_all 1.034
_refine_ls_R_factor_all 0.1612
_refine_ls_R_factor_gt 0.1128
_refine_ls_shift/su_max 2.010
_refine_ls_shift/su_mean 0.023
_refine_ls_structure_factor_coef Fsqd
_refine_ls_weighting_details 'calc w=1/[\s^2^(Fo^2^)+(0.1648P)^2^+5.3660P] where P=(Fo^2^+2Fc^2^)/3'
_refine_ls_weighting_scheme calc
_refine_ls_wR_factor_gt 0.2937
_refine_ls_wR_factor_ref 0.3377
_reflns_number_gt 6965
_reflns_number_total 11350
_reflns_threshold_expression >2sigma(I)
_cod_data_source_file b800293b.txt
_cod_data_source_block 5g
_cod_database_code 7051927

loop_
_symmetry_equiv_pos_as_xyz
'x, y, z'
'-x, -y, -z'

loop_
_atom_site_label
_atom_site_type_symbol
_atom_site_fract_x
_atom_site_fract_y
_atom_site_fract_z
_atom_site_U_iso_or_equiv
_atom_site_adp_type
_atom_site_occupancy
_atom_site_symmetry_multiplicity
_atom_site_calc_flag
_atom_site_refinement_flags
_atom_site_disorder_assembly
_atom_site_disorder_group
O1 O 0.0831(5) 0.88038(17) 1.01640(10) 0.0387(7) Uani 1 1 d . . .
H1AA H -0.0150 0.8957 1.0359 0.058 Uiso 1 1 calc R . .
O2 O -0.1940(5) 0.89833(19) 0.96150(12) 0.0470(8) Uani 1 1 d . . .
O6 O 0.4361(6) 0.64505(17) 0.95167(12) 0.0503(9) Uani 1 1 d . . .
N2 N 0.7913(6) 0.92440(19) 0.08361(13) 0.0343(8) Uani 1 1 d . . .
N1 N -0.3211(6) 1.0665(2) 0.42236(14) 0.0395(9) Uani 1 1 d . . .
C1 C -0.0028(7) 0.8796(2) 0.97142(15) 0.0297(9) Uani 1 1 d . . .
O5 O 0.6715(7) 0.66128(18) 0.88993(15) 0.0691(13) Uani 1 1 d . . .
H5AA H 0.7166 0.6212 0.8974 0.104 Uiso 1 1 calc R . .
C24 C 0.0783(7) 0.9613(2) 0.31161(17) 0.0369(10) Uani 1 1 d . . .
H24A H -0.0236 0.9202 0.2953 0.044 Uiso 1 1 calc R . .
H24B H 0.2142 0.9406 0.3267 0.044 Uiso 1 1 calc R . .
C7 C 0.4171(7) 0.7525(2) 0.90815(14) 0.0301(9) Uani 1 1 d . . .
H7 H 0.554(8) 0.790(2) 0.9098(15) 0.036 Uiso 1 1 calc . . .
C21 C -0.0560(7) 0.9986(2) 0.35093(17) 0.0351(10) Uani 1 1 d . . .
C27 C 0.3755(8) 1.0223(2) 0.19487(16) 0.0398(11) Uani 1 1 d . . .
H27A H 0.2365 1.0410 0.1796 0.048 Uiso 1 1 calc R . .
H27B H 0.4722 1.0646 0.2110 0.048 Uiso 1 1 calc R . .
C29 C 0.4542(7) 0.9854(2) 0.10668(16) 0.0368(10) Uani 1 1 d . . .
H29 H 0.3163 1.0064 0.0967 0.044 Uiso 1 1 calc R . .
C9 C 0.2460(7) 0.7779(2) 0.94574(13) 0.0272(8) Uani 1 1 d . . .
H9A H 0.3223 0.7818 0.9786 0.033 Uiso 1 1 calc R . .
H9B H 0.1083 0.7418 0.9455 0.033 Uiso 1 1 calc R . .
C8 C 0.5067(8) 0.6810(2) 0.91950(17) 0.0400(11) Uani 1 1 d . . .
C20 C 0.0112(7) 1.0038(2) 0.39961(16) 0.0368(10) Uani 1 1 d . . .
H20 H 0.1507 0.9837 0.4096 0.044 Uiso 1 1 calc R . .
C2 C 0.1664(7) 0.8525(2) 0.93436(14) 0.0300(9) Uani 1 1 d . . .
H2 H 0.308(8) 0.888(2) 0.9366(15) 0.036 Uiso 1 1 calc . . .
C32 C 0.7214(8) 0.9551(3) 0.16745(17) 0.0424(11) Uani 1 1 d . . .
H32 H 0.7710 0.9541 0.2005 0.051 Uiso 1 1 calc R . .
C19 C -0.1231(7) 1.0378(2) 0.43387(17) 0.0396(10) Uani 1 1 d . . .
H19 H -0.0720 1.0409 0.4671 0.048 Uiso 1 1 calc R . .
C30 C 0.5920(7) 0.9538(2) 0.07213(17) 0.0369(10) Uani 1 1 d . . .
H30 H 0.5440 0.9527 0.0388 0.044 Uiso 1 1 calc R . .
C28 C 0.5151(7) 0.9870(2) 0.15573(16) 0.0372(10) Uani 1 1 d . . .
C31 C 0.8514(7) 0.9255(2) 0.13117(17) 0.0396(10) Uani 1 1 d . . .
H31 H 0.9912 0.9047 0.1401 0.047 Uiso 1 1 calc R . .
C25 C 0.1659(6) 1.0118(2) 0.27350(15) 0.0296(9) Uani 1 1 d . . .
H25A H 0.0310 1.0337 0.2590 0.035 Uiso 1 1 calc R . .
H25B H 0.2728 1.0519 0.2895 0.035 Uiso 1 1 calc R . .
C23 C -0.3854(7) 1.0627(3) 0.37549(18) 0.0436(11) Uani 1 1 d . . .
H23 H -0.5250 1.0837 0.3666 0.052 Uiso 1 1 calc R . .
C26 C 0.2940(7) 0.9718(2) 0.23333(16) 0.0332(9) Uani 1 1 d . . .
H26A H 0.4313 0.9509 0.2477 0.040 Uiso 1 1 calc R . .
H26B H 0.1884 0.9310 0.2178 0.040 Uiso 1 1 calc R . .
C22 C -0.2608(8) 1.0302(3) 0.33917(19) 0.0463(12) Uani 1 1 d . . .
H22 H -0.3142 1.0292 0.3062 0.056 Uiso 1 1 calc R . .
C6 C 0.3098(8) 0.7484(3) 0.85671(15) 0.0436(11) Uani 1 1 d . . .
H6A H 0.1739 0.7114 0.8537 0.052 Uiso 1 1 calc R . .
H6B H 0.4267 0.7332 0.8330 0.052 Uiso 1 1 calc R . .
C3 C 0.0633(8) 0.8507(3) 0.88320(16) 0.0476(13) Uani 1 1 d . . .
H3A H 0.0263 0.9006 0.8763 0.057 Uiso 1 1 calc R . .
H3B H -0.0848 0.8189 0.8807 0.057 Uiso 1 1 calc R . .
C4 C 0.2308(9) 0.8226(3) 0.84530(16) 0.0498(13) Uani 1 1 d . . .
H4 H 0.373(10) 0.858(3) 0.8462(19) 0.060 Uiso 1 1 calc . . .
C5 C 0.1177(12) 0.8185(5) 0.7942(2) 0.087(3) Uani 1 1 d . . .
O11 O 0.3926(5) 0.11627(17) 0.48968(11) 0.0416(8) Uani 1 1 d . . .
H11A H 0.4875 0.0982 0.4705 0.062 Uiso 1 1 calc R . .
O10 O 0.0744(6) 0.37233(17) 0.54329(13) 0.0496(9) Uani 1 1 d . . .
C15 C 0.2593(7) 0.2371(2) 0.55384(13) 0.0281(8) Uani 1 1 d . . .
H15A H 0.3985 0.2720 0.5514 0.034 Uiso 1 1 calc R . .
H15B H 0.1786 0.2295 0.5215 0.034 Uiso 1 1 calc R . .
C16 C 0.3364(7) 0.1641(2) 0.56938(15) 0.0345(10) Uani 1 1 d . . .
H16 H 0.193(8) 0.130(2) 0.5704(16) 0.041 Uiso 1 1 calc . . .
O12 O 0.6963(6) 0.1199(2) 0.54222(16) 0.0639(11) Uani 1 1 d . . .
O7 O 0.3952(7) 0.1814(2) 0.73546(14) 0.0613(17) Uani 1.000(15) 1 d . . .
H7AA H 0.4688 0.1966 0.7615 0.092 Uiso 0.70(12) 1 calc PR . .
C17 C 0.4957(7) 0.1314(2) 0.53297(17) 0.0378(10) Uani 1 1 d . . .
C14 C 0.0049(9) 0.3384(2) 0.57638(19) 0.0516(13) Uani 1 1 d . . .
C13 C 0.0950(8) 0.2686(2) 0.59078(15) 0.0392(11) Uani 1 1 d . . .
H13 H -0.043(8) 0.232(3) 0.5925(17) 0.047 Uiso 1 1 calc . . .
O9 O -0.1632(10) 0.3591(2) 0.6046(2) 0.108(2) Uani 1 1 d . . .
H9AA H -0.2097 0.3982 0.5956 0.162 Uiso 1 1 calc R . .
C18 C 0.4492(9) 0.1744(4) 0.62058(19) 0.0629(17) Uani 1 1 d . . .
H18A H 0.5984 0.2053 0.6198 0.075 Uiso 1 1 calc R . .
H18B H 0.4858 0.1263 0.6311 0.075 Uiso 1 1 calc R . .
C12 C 0.2098(11) 0.2806(3) 0.64103(17) 0.0649(17) Uani 1 1 d . . .
H12A H 0.0970 0.2999 0.6643 0.078 Uiso 1 1 calc R . .
H12B H 0.3459 0.3172 0.6406 0.078 Uiso 1 1 calc R . .
C11 C 0.2904(11) 0.2100(4) 0.65760(18) 0.070(2) Uani 1 1 d . . .
H11 H 0.149(11) 0.175(3) 0.661(2) 0.084 Uiso 1 1 calc . . .
O8 O 0.4756(12) 0.2972(3) 0.72328(19) 0.042(2) Uani 0.531(12) 1 d P . .
C10 C 0.4123(16) 0.2271(6) 0.7074(2) 0.116(4) Uani 1 1 d . . .
N3 N 0.3083(7) 0.7807(2) 0.18765(16) 0.0484(10) Uani 1 1 d . . .
N4 N 0.1621(7) 0.4611(2) 0.08816(16) 0.0508(11) Uani 1 1 d . . .
C43 C 0.2638(9) 0.5006(3) 0.05483(19) 0.0523(13) Uani 1 1 d . . .
H43 H 0.4039 0.4849 0.0414 0.063 Uiso 1 1 calc R . .
C35 C -0.0228(8) 0.7338(2) 0.11462(16) 0.0372(10) Uani 1 1 d . . .
C34 C -0.0697(9) 0.7215(3) 0.1621(2) 0.0520(13) Uani 1 1 d . . .
H34 H -0.2133 0.6968 0.1705 0.062 Uiso 1 1 calc R . .
C40 C -0.0197(10) 0.5863(2) 0.05747(18) 0.0512(13) Uani 1 1 d . . .
C36 C 0.1907(8) 0.7693(2) 0.10586(18) 0.0445(11) Uani 1 1 d . . .
H36 H 0.2288 0.7784 0.0734 0.053 Uiso 1 1 calc R . .
C37 C 0.3465(8) 0.7913(3) 0.14247(19) 0.0470(12) Uani 1 1 d . . .
H37 H 0.4915 0.8159 0.1348 0.056 Uiso 1 1 calc R . .
C44 C 0.1812(10) 0.5610(3) 0.03902(19) 0.0551(14) Uani 1 1 d . . .
H44 H 0.2621 0.5863 0.0149 0.066 Uiso 1 1 calc R . .
C42 C -0.0337(9) 0.4849(3) 0.1070(2) 0.0565(15) Uani 1 1 d . . .
H42 H -0.1102 0.4579 0.1309 0.068 Uiso 1 1 calc R . .
C41 C -0.1283(10) 0.5466(3) 0.0931(2) 0.0596(15) Uani 1 1 d . . .
H41 H -0.2662 0.5622 0.1076 0.071 Uiso 1 1 calc R . .
C38 C -0.1991(10) 0.7065(3) 0.0743(2) 0.0610(15) Uani 1 1 d . . .
H38A H -0.3414 0.6849 0.0891 0.073 Uiso 1 1 calc R . .
H38B H -0.2443 0.7488 0.0572 0.073 Uiso 1 1 calc R . .
C33 C 0.1069(11) 0.7475(3) 0.19853(17) 0.0581(15) Uani 1 1 d . . .
H33 H 0.0772 0.7405 0.2317 0.070 Uiso 1 1 calc R . .
C39 C -0.1177(12) 0.6523(3) 0.0385(2) 0.0650(16) Uani 1 1 d . . .
H39A H 0.0045 0.6772 0.0194 0.078 Uiso 1 1 calc R . .
H39B H -0.2505 0.6353 0.0157 0.078 Uiso 1 1 calc R . .
C51 C 0.4847(8) 0.2522(2) 0.38896(15) 0.0351(10) Uani 1 1 d . . .
N6A N 0.2337(17) 0.2163(4) 0.3016(3) 0.115(4) Uani 1.000(18) 1 d . . .
N5 N 0.3526(9) 0.5222(2) 0.4144(2) 0.0749(16) Uani 1 1 d . . .
C50 C 0.6261(8) 0.2708(3) 0.43561(17) 0.0466(12) Uani 1 1 d . . .
H50A H 0.5181 0.2701 0.4630 0.056 Uiso 1 1 calc R . .
H50B H 0.7341 0.2323 0.4396 0.056 Uiso 1 1 calc R . .
C52 C 0.2631(9) 0.2170(3) 0.3884(2) 0.0532(13) Uani 1 1 d . . .
H52 H 0.1923 0.2047 0.4178 0.064 Uiso 1 1 calc R . .
C55 C 0.5709(10) 0.2688(3) 0.34456(18) 0.0536(13) Uani 1 1 d . . .
H55 H 0.7221 0.2934 0.3427 0.064 Uiso 1 1 calc R . .
C46 C 0.4254(10) 0.4192(3) 0.4567(2) 0.0624(16) Uani 1 1 d . . .
H46 H 0.3789 0.3876 0.4810 0.075 Uiso 1 1 calc R . .
C47 C 0.6210(9) 0.4063(3) 0.4304(2) 0.0555(14) Uani 1 1 d . . .
C48 C 0.6729(11) 0.4535(3) 0.3947(2) 0.0707(19) Uani 1 1 d . . .
H48 H 0.8018 0.4462 0.3744 0.085 Uiso 1 1 calc R . .
C53 C 0.1451(11) 0.1998(3) 0.3434(4) 0.080(2) Uani 1 1 d . . .
H53 H -0.0068 0.1749 0.3429 0.095 Uiso 1 1 calc R . .
C45 C 0.2971(10) 0.4766(3) 0.4484(2) 0.0692(19) Uani 1 1 d . . .
H45 H 0.1644 0.4843 0.4675 0.083 Uiso 1 1 calc R . .
C49 C 0.7666(9) 0.3432(3) 0.4389(2) 0.0633(16) Uani 1 1 d . . .
H49A H 0.8904 0.3418 0.4146 0.076 Uiso 1 1 calc R . .
H49B H 0.8445 0.3517 0.4715 0.076 Uiso 1 1 calc R . .
C54 C 0.439(2) 0.2497(5) 0.3041(2) 0.103(3) Uani 1 1 d . . .
H54 H 0.5045 0.2622 0.2742 0.123 Uiso 1 1 calc R . .
C56 C 0.5407(11) 0.5100(3) 0.3884(3) 0.077(2) Uani 1 1 d . . .
H56 H 0.5840 0.5425 0.3644 0.093 Uiso 1 1 calc R . .
O13 O 0.4701(12) 0.4028(4) 0.8048(2) 0.127(2) Uani 1 1 d . . .
H13A H 0.5213 0.3743 0.7831 0.190 Uiso 1 1 calc R . .
C58 C 0.1669(16) 0.4547(4) 0.7333(3) 0.085(2) Uani 1 1 d . . .
C62 C -0.0574(17) 0.5535(5) 0.7133(3) 0.097(3) Uani 1 1 d . . .
C57 C 0.517(2) 0.4710(6) 0.7941(3) 0.103(3) Uani 1 1 d . . .
C64 C 0.285(2) 0.5701(6) 0.7724(3) 0.103(3) Uani 1 1 d . . .
C63 C 0.279(2) 0.5061(5) 0.7614(4) 0.151(6) Uani 1 1 d . . .
C59 C -0.022(2) 0.4824(7) 0.7071(4) 0.133(4) Uani 1 1 d . . .
O16 O 0.035(3) 0.6171(10) 0.7016(6) 0.322(8) Uani 1 1 d . . .
C65 C 0.083(4) 0.6019(7) 0.7462(5) 0.172(7) Uani 1 1 d . . .
O15 O 0.669(3) 0.2132(6) 0.7025(3) 0.103(6) Uani 0.470(15) 1 d P . .
C67 C 0.512(5) 0.5304(17) 0.8007(12) 0.387(19) Uani 1 1 d . . .
C68 C 0.348(7) 0.4104(12) 0.7521(7) 0.39(2) Uani 1 1 d . . .
O1A O 0.1920(12) 0.8471(3) 0.76227(15) 0.105(3) Uani 0.980(15) 1 d P . .
O2A O -0.0906(10) 0.7989(3) 0.79173(18) 0.058(2) Uani 0.693(14) 1 d P . .
H2AA H -0.1401 0.7981 0.7627 0.086 Uiso 0.55(11) 1 calc PR . .
O3A O 0.024(3) 0.7239(6) 0.7795(4) 0.071(6) Uani 0.326(14) 1 d P . .
H3AA H 0.0429 0.7132 0.7497 0.106 Uiso 0.19(13) 1 calc PR . .

loop_
_atom_site_aniso_label
_atom_site_aniso_U_11
_atom_site_aniso_U_22
_atom_site_aniso_U_33
_atom_site_aniso_U_23
_atom_site_aniso_U_13
_atom_site_aniso_U_12
O1 0.0364(16) 0.0541(19) 0.0294(16) 0.0041(13) 0.0076(12) 0.0237(14)
O2 0.0367(17) 0.061(2) 0.049(2) 0.0137(16) 0.0058(14) 0.0249(15)
O6 0.060(2) 0.0402(18) 0.057(2) 0.0182(16) 0.0252(17) 0.0226(16)
N2 0.0284(18) 0.0357(19) 0.041(2) 0.0056(15) 0.0093(15) 0.0123(15)
N1 0.0320(19) 0.040(2) 0.052(2) 0.0162(17) 0.0156(17) 0.0146(16)
C1 0.033(2) 0.026(2) 0.033(2) 0.0116(16) 0.0067(17) 0.0087(16)
O5 0.096(3) 0.0388(19) 0.082(3) 0.0187(18) 0.061(2) 0.0353(19)
C24 0.028(2) 0.034(2) 0.051(3) 0.0085(19) 0.0084(19) 0.0122(17)
C7 0.036(2) 0.029(2) 0.026(2) 0.0010(16) 0.0072(17) 0.0035(17)
C21 0.027(2) 0.031(2) 0.051(3) 0.0150(19) 0.0100(18) 0.0109(17)
C27 0.040(2) 0.040(2) 0.044(3) 0.010(2) 0.014(2) 0.0212(19)
C29 0.031(2) 0.037(2) 0.047(3) 0.0190(19) 0.0096(19) 0.0167(18)
C9 0.032(2) 0.029(2) 0.0226(19) 0.0063(15) 0.0034(16) 0.0093(16)
C8 0.047(3) 0.033(2) 0.042(3) 0.0034(19) 0.019(2) 0.0076(19)
C20 0.028(2) 0.038(2) 0.051(3) 0.026(2) 0.0119(19) 0.0141(17)
C2 0.030(2) 0.037(2) 0.025(2) 0.0110(17) 0.0022(16) 0.0083(17)
C32 0.037(2) 0.052(3) 0.041(3) 0.002(2) 0.0081(19) 0.021(2)
C19 0.038(2) 0.039(2) 0.047(3) 0.019(2) 0.013(2) 0.0128(19)
C30 0.035(2) 0.035(2) 0.044(3) 0.0126(19) 0.0093(19) 0.0123(18)
C28 0.033(2) 0.039(2) 0.043(3) 0.0099(19) 0.0122(19) 0.0169(18)
C31 0.028(2) 0.048(3) 0.045(3) 0.003(2) 0.0073(19) 0.0167(19)
C25 0.0226(19) 0.0255(19) 0.042(2) 0.0046(17) 0.0046(17) 0.0104(15)
C23 0.028(2) 0.050(3) 0.057(3) 0.013(2) 0.011(2) 0.019(2)
C26 0.0238(19) 0.030(2) 0.048(3) 0.0029(18) 0.0045(18) 0.0115(16)
C22 0.032(2) 0.058(3) 0.052(3) 0.007(2) 0.003(2) 0.019(2)
C6 0.043(2) 0.061(3) 0.024(2) -0.007(2) 0.0082(18) -0.007(2)
C3 0.033(2) 0.086(4) 0.030(2) 0.028(2) 0.0074(18) 0.020(2)
C4 0.040(3) 0.090(4) 0.024(2) 0.023(2) 0.0040(19) 0.015(3)
C5 0.055(4) 0.181(8) 0.029(3) 0.012(4) 0.015(3) 0.037(5)
O11 0.0342(16) 0.0470(18) 0.0467(19) 0.0094(15) 0.0084(14) 0.0145(14)
O10 0.054(2) 0.0402(18) 0.057(2) 0.0093(16) 0.0198(17) 0.0098(15)
C15 0.033(2) 0.034(2) 0.0180(19) 0.0054(15) 0.0014(15) 0.0035(16)
C16 0.029(2) 0.041(2) 0.035(2) 0.0196(19) -0.0013(17) 0.0000(18)
O12 0.0339(19) 0.063(2) 0.098(3) 0.012(2) -0.0077(19) 0.0199(17)
O7 0.091(3) 0.057(3) 0.037(2) 0.0179(17) -0.0154(19) 0.009(2)
C17 0.030(2) 0.031(2) 0.055(3) 0.019(2) -0.002(2) 0.0069(17)
C14 0.064(3) 0.030(2) 0.060(3) -0.008(2) 0.032(3) -0.001(2)
C13 0.052(3) 0.038(2) 0.026(2) -0.0026(17) 0.0175(19) -0.010(2)
O9 0.149(4) 0.045(2) 0.139(4) 0.006(2) 0.116(4) 0.023(3)
C18 0.045(3) 0.098(4) 0.048(3) 0.049(3) -0.015(2) -0.018(3)
C12 0.093(4) 0.070(4) 0.024(2) -0.004(2) 0.014(3) -0.040(3)
C11 0.074(4) 0.106(5) 0.024(3) 0.026(3) -0.007(2) -0.048(4)
O8 0.080(5) 0.013(3) 0.028(3) -0.003(2) -0.022(3) -0.004(3)
C10 0.099(6) 0.204(11) 0.038(4) 0.056(5) -0.025(4) -0.057(6)
N3 0.053(2) 0.043(2) 0.052(3) 0.0056(19) -0.001(2) 0.0155(19)
N4 0.060(3) 0.031(2) 0.064(3) 0.0023(18) 0.030(2) 0.0142(18)
C43 0.064(3) 0.035(3) 0.059(3) 0.000(2) 0.026(3) 0.006(2)
C35 0.045(3) 0.024(2) 0.044(3) 0.0040(18) -0.004(2) 0.0184(18)
C34 0.056(3) 0.037(3) 0.065(4) 0.008(2) 0.022(3) 0.011(2)
C40 0.090(4) 0.024(2) 0.039(3) -0.0012(19) -0.004(3) 0.006(2)
C36 0.051(3) 0.039(3) 0.048(3) 0.014(2) 0.009(2) 0.022(2)
C37 0.040(3) 0.047(3) 0.058(3) 0.015(2) 0.001(2) 0.016(2)
C44 0.083(4) 0.038(3) 0.043(3) -0.002(2) 0.020(3) 0.002(3)
C42 0.064(3) 0.041(3) 0.070(4) 0.012(2) 0.037(3) 0.018(2)
C41 0.064(3) 0.048(3) 0.070(4) -0.006(3) 0.017(3) 0.026(3)
C38 0.075(4) 0.044(3) 0.065(4) -0.003(3) -0.024(3) 0.025(3)
C33 0.103(5) 0.052(3) 0.025(2) 0.010(2) 0.020(3) 0.030(3)
C39 0.099(5) 0.045(3) 0.051(3) -0.001(2) -0.014(3) 0.018(3)
C51 0.045(2) 0.027(2) 0.034(2) 0.0055(17) -0.0109(19) 0.0075(18)
N6A 0.182(9) 0.077(5) 0.085(5) -0.053(4) -0.093(6) 0.086(5)
N5 0.066(3) 0.045(3) 0.110(4) -0.022(3) 0.047(3) -0.004(2)
C50 0.044(3) 0.058(3) 0.038(3) 0.013(2) -0.007(2) -0.006(2)
C52 0.043(3) 0.041(3) 0.076(4) 0.012(2) -0.015(3) 0.007(2)
C55 0.076(4) 0.049(3) 0.038(3) 0.004(2) 0.000(2) 0.025(3)
C46 0.060(3) 0.055(3) 0.064(4) -0.024(3) 0.018(3) -0.024(3)
C47 0.047(3) 0.045(3) 0.070(4) -0.019(3) 0.016(3) -0.014(2)
C48 0.071(4) 0.044(3) 0.095(5) -0.009(3) 0.048(3) -0.009(3)
C53 0.056(4) 0.033(3) 0.145(7) -0.019(4) -0.056(4) 0.018(2)
C45 0.055(3) 0.063(4) 0.081(4) -0.032(3) 0.040(3) -0.020(3)
C49 0.049(3) 0.071(4) 0.064(4) -0.009(3) 0.000(3) -0.016(3)
C54 0.197(10) 0.090(5) 0.028(3) -0.020(3) -0.028(5) 0.088(6)
C56 0.086(4) 0.037(3) 0.111(5) 0.001(3) 0.058(4) 0.003(3)
O13 0.158(6) 0.108(5) 0.109(5) -0.005(4) 0.041(4) -0.017(4)
C58 0.119(6) 0.070(5) 0.066(5) 0.005(4) 0.017(4) 0.003(4)
C62 0.138(7) 0.069(5) 0.083(5) 0.006(4) 0.054(5) -0.004(5)
C57 0.128(7) 0.110(7) 0.064(5) 0.024(5) 0.005(5) -0.045(6)
C64 0.138(8) 0.101(7) 0.066(5) 0.000(5) 0.029(5) -0.021(6)
C63 0.237(14) 0.068(5) 0.136(9) -0.048(6) 0.138(10) -0.054(7)
C59 0.146(9) 0.131(9) 0.128(9) 0.012(7) 0.029(7) 0.042(7)
O16 0.334(19) 0.34(2) 0.291(19) 0.067(16) 0.088(16) -0.022(16)
C65 0.31(2) 0.108(9) 0.104(9) 0.018(8) 0.096(12) 0.006(11)
O15 0.170(14) 0.096(8) 0.042(6) 0.008(5) -0.029(6) 0.013(8)
C67 0.33(3) 0.32(4) 0.47(4) -0.11(3) -0.08(3) -0.05(3)
C68 0.80(6) 0.21(2) 0.158(18) -0.009(15) 0.18(3) 0.02(3)
O1A 0.208(7) 0.091(4) 0.024(3) 0.011(2) -0.014(3) 0.064(4)
O2A 0.076(5) 0.064(4) 0.029(3) 0.005(2) -0.010(2) -0.018(3)
O3A 0.122(12) 0.044(7) 0.040(8) -0.007(5) -0.034(7) -0.009(7)

loop_
_atom_type_symbol
_atom_type_description
_atom_type_scat_dispersion_real
_atom_type_scat_dispersion_imag
_atom_type_scat_source
C C 0.0033 0.0016 'International Tables Vol C Tables 4.2.6.8 and 6.1.1.4'
H H 0.0000 0.0000 'International Tables Vol C Tables 4.2.6.8 and 6.1.1.4'
N N 0.0061 0.0033 'International Tables Vol C Tables 4.2.6.8 and 6.1.1.4'
O O 0.0106 0.0060 'International Tables Vol C Tables 4.2.6.8 and 6.1.1.4'

loop_
_geom_angle_atom_site_label_1
_geom_angle_atom_site_label_2
_geom_angle_atom_site_label_3
_geom_angle
_geom_angle_site_symmetry_1
_geom_angle_site_symmetry_3
_geom_angle_publ_flag
C1 O1 H1AA 109.5 . . ?
C30 N2 C31 117.0(4) . . ?
C23 N1 C19 117.2(4) . . ?
O2 C1 O1 123.5(4) . . ?
O2 C1 C2 124.5(4) . . ?
O1 C1 C2 112.0(3) . . ?
C8 O5 H5AA 109.5 . . ?
C21 C24 C25 113.5(3) . . ?
C21 C24 H24A 108.9 . . ?
C25 C24 H24A 108.9 . . ?
C21 C24 H24B 108.9 . . ?
C25 C24 H24B 108.9 . . ?
H24A C24 H24B 107.7 . . ?
C8 C7 C9 111.4(3) . . ?
C8 C7 C6 111.4(4) . . ?
C9 C7 C6 111.5(3) . . ?
C8 C7 H7 105(3) . . ?
C9 C7 H7 106(3) . . ?
C6 C7 H7 111(3) . . ?
C20 C21 C22 116.3(4) . . ?
C20 C21 C24 123.6(4) . . ?
C22 C21 C24 120.1(4) . . ?
C28 C27 C26 114.3(3) . . ?
C28 C27 H27A 108.7 . . ?
C26 C27 H27A 108.7 . . ?
C28 C27 H27B 108.7 . . ?
C26 C27 H27B 108.7 . . ?
H27A C27 H27B 107.6 . . ?
C30 C29 C28 120.6(4) . . ?
C30 C29 H29 119.7 . . ?
C28 C29 H29 119.7 . . ?
C7 C9 C2 110.1(3) . . ?
C7 C9 H9A 109.6 . . ?
C2 C9 H9A 109.6 . . ?
C7 C9 H9B 109.6 . . ?
C2 C9 H9B 109.6 . . ?
H9A C9 H9B 108.2 . . ?
O6 C8 O5 123.3(4) . . ?
O6 C8 C7 124.3(4) . . ?
O5 C8 C7 112.4(4) . . ?
C19 C20 C21 120.4(4) . . ?
C19 C20 H20 119.8 . . ?
C21 C20 H20 119.8 . . ?
C3 C2 C1 111.2(3) . . ?
C3 C2 C9 111.7(4) . . ?
C1 C2 C9 111.4(3) . . ?
C3 C2 H2 107(3) . . ?
C1 C2 H2 109(3) . . ?
C9 C2 H2 107(3) . . ?
C31 C32 C28 120.0(4) . . ?
C31 C32 H32 120.0 . . ?
C28 C32 H32 120.0 . . ?
N1 C19 C20 122.8(4) . . ?
N1 C19 H19 118.6 . . ?
C20 C19 H19 118.6 . . ?
N2 C30 C29 122.7(4) . . ?
N2 C30 H30 118.6 . . ?
C29 C30 H30 118.6 . . ?
C29 C28 C32 116.3(4) . . ?
C29 C28 C27 123.0(4) . . ?
C32 C28 C27 120.7(4) . . ?
N2 C31 C32 123.4(4) . . ?
N2 C31 H31 118.3 . . ?
C32 C31 H31 118.3 . . ?
C26 C25 C24 112.2(3) . . ?
C26 C25 H25A 109.2 . . ?
C24 C25 H25A 109.2 . . ?
C26 C25 H25B 109.2 . . ?
C24 C25 H25B 109.2 . . ?
H25A C25 H25B 107.9 . . ?
N1 C23 C22 123.6(4) . . ?
N1 C23 H23 118.2 . . ?
C22 C23 H23 118.2 . . ?
C27 C26 C25 111.8(3) . . ?
C27 C26 H26A 109.2 . . ?
C25 C26 H26A 109.2 . . ?
C27 C26 H26B 109.3 . . ?
C25 C26 H26B 109.2 . . ?
H26A C26 H26B 107.9 . . ?
C23 C22 C21 119.7(5) . . ?
C23 C22 H22 120.2 . . ?
C21 C22 H22 120.2 . . ?
C7 C6 C4 110.3(4) . . ?
C7 C6 H6A 109.6 . . ?
C4 C6 H6A 109.6 . . ?
C7 C6 H6B 109.6 . . ?
C4 C6 H6B 109.6 . . ?
H6A C6 H6B 108.1 . . ?
C2 C3 C4 111.9(4) . . ?
C2 C3 H3A 109.2 . . ?
C4 C3 H3A 109.2 . . ?
C2 C3 H3B 109.2 . . ?
C4 C3 H3B 109.2 . . ?
H3A C3 H3B 107.9 . . ?
C6 C4 C3 111.4(4) . . ?
C6 C4 C5 110.6(5) . . ?
C3 C4 C5 110.7(4) . . ?
C6 C4 H4 105(3) . . ?
C3 C4 H4 112(3) . . ?
C5 C4 H4 107(3) . . ?
O1A C5 O2A 116.9(7) . . ?
O1A C5 C4 125.4(8) . . ?
O2A C5 C4 114.9(6) . . ?
O1A C5 O3A 113.6(7) . . ?
O2A C5 O3A 60.5(7) . . ?
C4 C5 O3A 105.7(7) . . ?
C17 O11 H11A 109.5 . . ?
C13 C15 C16 110.0(3) . . ?
C13 C15 H15A 109.7 . . ?
C16 C15 H15A 109.7 . . ?
C13 C15 H15B 109.7 . . ?
C16 C15 H15B 109.7 . . ?
H15A C15 H15B 108.2 . . ?
C17 C16 C18 112.1(4) . . ?
C17 C16 C15 110.9(3) . . ?
C18 C16 C15 110.1(4) . . ?
C17 C16 H16 110(3) . . ?
C18 C16 H16 110(3) . . ?
C15 C16 H16 104(3) . . ?
C10 O7 H7AA 109.5 . . ?
O12 C17 O11 123.6(5) . . ?
O12 C17 C16 123.9(5) . . ?
O11 C17 C16 112.5(3) . . ?
O10 C14 O9 122.9(5) . . ?
O10 C14 C13 125.3(4) . . ?
O9 C14 C13 111.8(4) . . ?
C14 C13 C12 109.7(4) . . ?
C14 C13 C15 112.5(3) . . ?
C12 C13 C15 111.6(4) . . ?
C14 C13 H13 106(3) . . ?
C12 C13 H13 109(3) . . ?
C15 C13 H13 108(3) . . ?
C14 O9 H9AA 109.5 . . ?
C16 C18 C11 112.4(4) . . ?
C16 C18 H18A 109.1 . . ?
C11 C18 H18A 109.1 . . ?
C16 C18 H18B 109.1 . . ?
C11 C18 H18B 109.1 . . ?
H18A C18 H18B 107.9 . . ?
C13 C12 C11 110.8(4) . . ?
C13 C12 H12A 109.5 . . ?
C11 C12 H12A 109.5 . . ?
C13 C12 H12B 109.5 . . ?
C11 C12 H12B 109.5 . . ?
H12A C12 H12B 108.1 . . ?
C12 C11 C10 107.6(7) . . ?
C12 C11 C18 111.5(4) . . ?
C10 C11 C18 112.2(6) . . ?
C12 C11 H11 114(4) . . ?
C10 C11 H11 110(4) . . ?
C18 C11 H11 102(4) . . ?
O7 C10 O8 120.1(7) . . ?
O7 C10 O15 88.7(8) . . ?
O8 C10 O15 89.9(7) . . ?
O7 C10 C11 117.5(8) . . ?
O8 C10 C11 119.6(7) . . ?
O15 C10 C11 108.0(8) . . ?
C37 N3 C33 118.7(5) . . ?
C43 N4 C42 116.7(4) . . ?
N4 C43 C44 124.2(5) . . ?
N4 C43 H43 117.9 . . ?
C44 C43 H43 117.9 . . ?
C36 C35 C34 117.3(5) . . ?
C36 C35 C38 122.6(5) . . ?
C34 C35 C38 120.1(5) . . ?
C35 C34 C33 117.3(5) . . ?
C35 C34 H34 121.4 . . ?
C33 C34 H34 121.4 . . ?
C44 C40 C41 116.7(4) . . ?
C44 C40 C39 120.4(5) . . ?
C41 C40 C39 122.9(5) . . ?
C37 C36 C35 121.1(5) . . ?
C37 C36 H36 119.4 . . ?
C35 C36 H36 119.4 . . ?
N3 C37 C36 123.2(5) . . ?
N3 C37 H37 118.4 . . ?
C36 C37 H37 118.4 . . ?
C43 C44 C40 120.3(5) . . ?
C43 C44 H44 119.8 . . ?
C40 C44 H44 119.8 . . ?
N4 C42 C41 122.7(5) . . ?
N4 C42 H42 118.6 . . ?
C41 C42 H42 118.6 . . ?
C42 C41 C40 119.3(5) . . ?
C42 C41 H41 120.3 . . ?
C40 C41 H41 120.3 . . ?
C39 C38 C35 115.0(5) . . ?
C39 C38 H38A 108.5 . . ?
C35 C38 H38A 108.5 . . ?
C39 C38 H38B 108.5 . . ?
C35 C38 H38B 108.5 . . ?
H38A C38 H38B 107.5 . . ?
N3 C33 C34 122.3(4) . . ?
N3 C33 H33 118.8 . . ?
C34 C33 H33 118.8 . . ?
C38 C39 C40 117.2(5) . . ?
C38 C39 H39A 108.0 . . ?
C40 C39 H39A 108.0 . . ?
C38 C39 H39B 108.0 . . ?
C40 C39 H39B 108.0 . . ?
H39A C39 H39B 107.2 . . ?
C52 C51 C55 116.6(5) . . ?
C52 C51 C50 121.6(4) . . ?
C55 C51 C50 121.8(4) . . ?
C54 N6A C53 116.0(6) . . ?
C45 N5 C56 117.5(6) . . ?
C49 C50 C51 115.2(4) . . ?
C49 C50 H50A 108.5 . . ?
C51 C50 H50A 108.5 . . ?
C49 C50 H50B 108.5 . . ?
C51 C50 H50B 108.5 . . ?
H50A C50 H50B 107.5 . . ?
C51 C52 C53 118.2(6) . . ?
C51 C52 H52 120.9 . . ?
C53 C52 H52 120.9 . . ?
C54 C55 C51 119.3(7) . . ?
C54 C55 H55 120.4 . . ?
C51 C55 H55 120.4 . . ?
C45 C46 C47 121.2(6) . . ?
C45 C46 H46 119.4 . . ?
C47 C46 H46 119.4 . . ?
C46 C47 C48 115.9(6) . . ?
C46 C47 C49 122.3(5) . . ?
C48 C47 C49 121.8(5) . . ?
C56 C48 C47 120.3(5) . . ?
C56 C48 H48 119.8 . . ?
C47 C48 H48 119.8 . . ?
N6A C53 C52 123.4(7) . . ?
N6A C53 H53 118.3 . . ?
C52 C53 H53 118.3 . . ?
N5 C45 C46 122.0(5) . . ?
N5 C45 H45 119.0 . . ?
C46 C45 H45 119.0 . . ?
C50 C49 C47 113.2(4) . . ?
C50 C49 H49A 108.9 . . ?
C47 C49 H49A 108.9 . . ?
C50 C49 H49B 108.9 . . ?
C47 C49 H49B 108.9 . . ?
H49A C49 H49B 107.7 . . ?
N6A C54 C55 126.5(9) . . ?
N6A C54 H54 116.8 . . ?
C55 C54 H54 116.8 . . ?
N5 C56 C48 123.2(6) . . ?
N5 C56 H56 118.4 . . ?
C48 C56 H56 118.4 . . ?
C57 O13 H13A 109.5 . . ?
C63 C58 C59 110.8(11) . . ?
C63 C58 C68 82.8(13) . . ?
C59 C58 C68 166.2(13) . . ?
O16 C62 C59 139.9(12) . . ?
O16 C62 C65 57.4(9) . . ?
C59 C62 C65 121.5(12) . . ?
C67 C57 O13 153(2) . . ?
C67 C57 C68 128(2) . . ?
O13 C57 C68 61.3(9) . . ?
C67 C57 C63 66.8(19) . . ?
O13 C57 C63 112.9(8) . . ?
C68 C57 C63 62.1(11) . . ?
C63 C64 C65 109.4(13) . . ?
C63 C64 C67 68.3(12) . . ?
C65 C64 C67 177.6(13) . . ?
C64 C63 C58 141.8(17) . . ?
C64 C63 C67 71.2(13) . . ?
C58 C63 C67 146.7(17) . . ?
C64 C63 C57 107.6(12) . . ?
C58 C63 C57 110.5(9) . . ?
C67 C63 C57 36.4(12) . . ?
C64 C63 C68 165(2) . . ?
C58 C63 C68 52.8(12) . . ?
C67 C63 C68 93.9(19) . . ?
C57 C63 C68 57.7(13) . . ?
C62 C59 C58 119.7(11) . . ?
C62 C65 C64 116.7(11) . . ?
C57 C67 C63 76.8(16) . . ?
C57 C67 C64 117(2) . . ?
C63 C67 C64 40.5(9) . . ?
C58 C68 C57 104.5(14) . . ?
C58 C68 C63 44.4(9) . . ?
C57 C68 C63 60.2(9) . . ?
C5 O2A H2AA 109.5 . . ?
C5 O3A H3AA 109.5 . . ?

loop_
_geom_bond_atom_site_label_1
_geom_bond_atom_site_label_2
_geom_bond_distance
_geom_bond_site_symmetry_2
_geom_bond_publ_flag
O1 C1 1.321(5) . ?
O1 H1AA 0.8400 . ?
O2 C1 1.206(5) . ?
O6 C8 1.206(5) . ?
N2 C30 1.343(5) . ?
N2 C31 1.346(6) . ?
N1 C23 1.330(6) . ?
N1 C19 1.330(5) . ?
C1 C2 1.513(5) . ?
O5 C8 1.319(5) . ?
O5 H5AA 0.8400 . ?
C24 C21 1.503(6) . ?
C24 C25 1.523(6) . ?
C24 H24A 0.9900 . ?
C24 H24B 0.9900 . ?
C7 C8 1.503(6) . ?
C7 C9 1.520(5) . ?
C7 C6 1.525(6) . ?
C7 H7 0.92(5) . ?
C21 C20 1.381(6) . ?
C21 C22 1.393(6) . ?
C27 C28 1.500(6) . ?
C27 C26 1.520(6) . ?
C27 H27A 0.9900 . ?
C27 H27B 0.9900 . ?
C29 C30 1.380(6) . ?
C29 C28 1.386(6) . ?
C29 H29 0.9500 . ?
C9 C2 1.533(5) . ?
C9 H9A 0.9900 . ?
C9 H9B 0.9900 . ?
C20 C19 1.381(6) . ?
C20 H20 0.9500 . ?
C2 C3 1.512(6) . ?
C2 H2 0.96(5) . ?
C32 C31 1.370(6) . ?
C32 C28 1.403(6) . ?
C32 H32 0.9500 . ?
C19 H19 0.9500 . ?
C30 H30 0.9500 . ?
C31 H31 0.9500 . ?
C25 C26 1.521(5) . ?
C25 H25A 0.9900 . ?
C25 H25B 0.9900 . ?
C23 C22 1.374(6) . ?
C23 H23 0.9500 . ?
C26 H26A 0.9900 . ?
C26 H26B 0.9900 . ?
C22 H22 0.9500 . ?
C6 C4 1.526(7) . ?
C6 H6A 0.9900 . ?
C6 H6B 0.9900 . ?
C3 C4 1.528(6) . ?
C3 H3A 0.9900 . ?
C3 H3B 0.9900 . ?
C4 C5 1.530(8) . ?
C4 H4 1.02(6) . ?
C5 O1A 1.134(8) . ?
C5 O2A 1.218(8) . ?
C5 O3A 1.795(14) . ?
O11 C17 1.319(5) . ?
O11 H11A 0.8400 . ?
O10 C14 1.203(6) . ?
C15 C13 1.519(5) . ?
C15 C16 1.538(5) . ?
C15 H15A 0.9900 . ?
C15 H15B 0.9900 . ?
C16 C17 1.499(6) . ?
C16 C18 1.530(6) . ?
C16 H16 1.01(5) . ?
O12 C17 1.210(5) . ?
O7 C10 1.185(8) . ?
O7 H7AA 0.8400 . ?
C14 O9 1.316(6) . ?
C14 C13 1.501(7) . ?
C13 C12 1.511(7) . ?
C13 H13 0.88(5) . ?
O9 H9AA 0.8400 . ?
C18 C11 1.531(9) . ?
C18 H18A 0.9900 . ?
C18 H18B 0.9900 . ?
C12 C11 1.514(9) . ?
C12 H12A 0.9900 . ?
C12 H12B 0.9900 . ?
C11 C10 1.525(8) . ?
C11 H11 0.91(7) . ?
O8 C10 1.350(11) . ?
C10 O15 1.523(15) . ?
N3 C37 1.297(6) . ?
N3 C33 1.315(7) . ?
N4 C43 1.332(6) . ?
N4 C42 1.340(6) . ?
C43 C44 1.342(7) . ?
C43 H43 0.9500 . ?
C35 C36 1.376(7) . ?
C35 C34 1.376(7) . ?
C35 C38 1.512(7) . ?
C34 C33 1.434(8) . ?
C34 H34 0.9500 . ?
C40 C44 1.373(7) . ?
C40 C41 1.398(7) . ?
C40 C39 1.504(7) . ?
C36 C37 1.347(7) . ?
C36 H36 0.9500 . ?
C37 H37 0.9500 . ?
C44 H44 0.9500 . ?
C42 C41 1.374(7) . ?
C42 H42 0.9500 . ?
C41 H41 0.9500 . ?
C38 C39 1.465(7) . ?
C38 H38A 0.9900 . ?
C38 H38B 0.9900 . ?
C33 H33 0.9500 . ?
C39 H39A 0.9900 . ?
C39 H39B 0.9900 . ?
C51 C52 1.378(7) . ?
C51 C55 1.378(7) . ?
C51 C50 1.504(6) . ?
N6A C54 1.282(13) . ?
N6A C53 1.317(11) . ?
N5 C45 1.333(8) . ?
N5 C56 1.334(7) . ?
C50 C49 1.497(7) . ?
C50 H50A 0.9900 . ?
C50 H50B 0.9900 . ?
C52 C53 1.402(9) . ?
C52 H52 0.9500 . ?
C55 C54 1.339(9) . ?
C55 H55 0.9500 . ?
C46 C45 1.366(9) . ?
C46 C47 1.377(7) . ?
C46 H46 0.9500 . ?
C47 C48 1.386(8) . ?
C47 C49 1.513(8) . ?
C48 C56 1.354(8) . ?
C48 H48 0.9500 . ?
C53 H53 0.9500 . ?
C45 H45 0.9500 . ?
C49 H49A 0.9900 . ?
C49 H49B 0.9900 . ?
C54 H54 0.9500 . ?
C56 H56 0.9500 . ?
O13 C57 1.321(10) . ?
O13 H13A 0.8400 . ?
C58 C63 1.296(13) . ?
C58 C59 1.434(13) . ?
C58 C68 1.48(4) . ?
C62 O16 1.313(17) . ?
C62 C59 1.342(13) . ?
C62 C65 1.411(19) . ?
C57 C67 1.10(3) . ?
C57 C68 1.76(3) . ?
C57 C63 1.807(18) . ?
C64 C63 1.191(12) . ?
C64 C65 1.526(19) . ?
C64 C67 1.74(3) . ?
C63 C67 1.71(3) . ?
C63 C68 1.84(3) . ?
O2A H2AA 0.8400 . ?
O3A H3AA 0.8400 . ?
